data_7011622
loop_
_publ_author_name
'Thorn, Matthew G.'
'Lee, Jongtaik'
'Fanwick, Phillip E.'
'Rothwell, Ian P.'

_publ_section_title
;
 Synthesis, structure and molecular dynamics of ??2-iminoacyl compounds
 [Cp(ArO)Zr(??2-ButNCCH2Ph)(CH2Ph)] and [Cp(ArO)Zr(??2-ButNCCH2Ph)2]
;
_journal_issue 17
_journal_name_full 'Journal of the Chemical Society, Dalton Transactions'
_journal_page_first 3398
_journal_paper_doi 10.1039/b202244n
_journal_year 2002
_chemical_formula_sum 'C53 H64 N2 O Zr'
_chemical_formula_weight 836.33
_chemical_name_systematic ' ?'
_space_group_IT_number 2
_symmetry_cell_setting triclinic
_symmetry_space_group_name_Hall '-P 1'
_symmetry_space_group_name_H-M 'P -1'
_atom_type_scat_source 'International Tables for Crystallography (Vol C)'
_audit_creation_date 24-06-99
_audit_creation_method from_MolEN_and_SHELXL
_audit_update_record ' ?'
_cell_angle_alpha 99.974(3)
_cell_angle_beta 99.813(3)
_cell_angle_gamma 97.689(2)
_cell_formula_units_Z 2
_cell_length_a 11.9950(7)
_cell_length_b 13.3697(9)
_cell_length_c 14.9039(5)
_cell_measurement_reflns_used 21157
_cell_measurement_temperature 193
_cell_measurement_theta_max 24
_cell_measurement_theta_min 4
_cell_volume 2286.5(2)
_computing_cell_refinement DENZO/SCALEPACK_(Otwinowski,_1996)
_computing_data_collection Collect_(Nonius,_1998)
_computing_data_reduction DENZO/SCALEPACK_(Otwinowski,_1996)
_computing_molecular_graphics
;
ORTEP (Johnson, 1976)
Xtal_GX (Hall, 1995)
PLUTON (Spek, 1991)
;
_computing_publication_material CIF_VAX_MolEN_(Fair,_1990)
_computing_structure_refinement SHELX97_(Sheldrick,_1997)
_computing_structure_solution PATTY_(DIRDIF92,_Beurskins,_1992)
_diffrn_ambient_temperature 193
_diffrn_radiation_type MO-K\a
_diffrn_radiation_wavelength 0.71073
_diffrn_reflns_av_R_equivalents 0.081
_diffrn_reflns_limit_h_max 14
_diffrn_reflns_limit_h_min 0
_diffrn_reflns_limit_k_max 15
_diffrn_reflns_limit_k_min -15
_diffrn_reflns_limit_l_max 17
_diffrn_reflns_limit_l_min -17
_diffrn_reflns_number 21157
_diffrn_reflns_theta_max 24.96
_diffrn_reflns_theta_min 4.00
_exptl_absorpt_coefficient_mu 0.272
_exptl_absorpt_correction_T_max 0.9600
_exptl_absorpt_correction_T_min 0.6141
_exptl_absorpt_correction_type refined_empirical_(Otwinowski_&_Minor,_1996
_exptl_crystal_colour 'pale yellow'
_exptl_crystal_density_diffrn 1.21
_exptl_crystal_description chunk
_exptl_crystal_F_000 888
_exptl_crystal_size_max 0.20
_exptl_crystal_size_mid 0.20
_exptl_crystal_size_min 0.15
_refine_diff_density_max 0.48
_refine_diff_density_min -0.44
_refine_ls_extinction_method none
_refine_ls_goodness_of_fit_ref 1.001
_refine_ls_hydrogen_treatment H_atoms_riding
_refine_ls_matrix_type full
_refine_ls_number_parameters 526
_refine_ls_number_reflns 7929
_refine_ls_number_restraints 0
_refine_ls_R_factor_gt 0.052
_refine_ls_shift/su_max 0.002
_refine_ls_structure_factor_coef Fsqd
_refine_ls_weighting_details 'w=1/[\s^2^(Fo^2^)+(0.0517P)^2^+0.2567P] where P=(Fo^2^+2Fc^2^)/3'
_refine_ls_weighting_scheme calc
_refine_ls_wR_factor_ref 0.109
_reflns_number_gt 6018
_reflns_number_total 7929
_reflns_threshold_expression >2.0\s(I)
_cod_data_source_file b202244n.txt
_cod_data_source_block JTLEE2
_cod_depositor_comments
;
The following automatic conversions were performed:
'_refine_ls_weighting_scheme' value 'calc ' changed to 'calc' according to
'/home/saulius/struct/CIF-dictionaries/cif_core.dic' dictionary named
'cif_core.dic' version 2.4.1 from 2010-06-29.

Automatic conversion script
Id: cif_fix_enum 1527 2010-12-29 10:47:43Z saulius 
;
_cod_original_cell_volume 2286.5(4)
_cod_original_sg_symbol_H-M p-1
_cod_database_code 7011622

loop_
_symmetry_equiv_pos_as_xyz
'x, y, z'
'-x, -y, -z'

loop_
_atom_site_aniso_label
_atom_site_aniso_U_11
_atom_site_aniso_U_22
_atom_site_aniso_U_33
_atom_site_aniso_U_12
_atom_site_aniso_U_13
_atom_site_aniso_U_23
Zr 0.02556(18) 0.0284(2) 0.02365(17) 0.00573(13) 0.00516(12) 0.00511(12)
O(50) 0.0266(11) 0.0266(14) 0.0304(11) 0.0048(10) 0.0065(9) 0.0077(9)
N(10) 0.0316(15) 0.0255(16) 0.0257(13) 0.0044(12) 0.0061(12) 0.0042(11)
N(30) 0.0421(18) 0.0298(18) 0.0277(14) 0.0094(14) 0.0050(12) 0.0041(12)
C(1) 0.044(2) 0.053(3) 0.0250(17) -0.007(2) -0.0008(15) 0.0074(17)
C(2) 0.096(3) 0.037(3) 0.0206(17) 0.021(2) 0.0053(19) 0.0005(16)
C(3) 0.046(2) 0.079(3) 0.0261(18) 0.021(2) 0.0150(16) 0.0084(19)
C(4) 0.050(2) 0.039(2) 0.0244(17) 0.0033(19) 0.0075(15) 0.0080(15)
C(5) 0.044(2) 0.046(3) 0.0279(18) 0.0120(19) 0.0025(15) 0.0116(16)
C(11) 0.044(2) 0.036(2) 0.0199(15) 0.0057(17) 0.0067(14) 0.0052(14)
C(12) 0.065(3) 0.054(3) 0.0299(18) 0.021(2) 0.0158(18) 0.0053(17)
C(13) 0.071(3) 0.052(3) 0.035(2) 0.003(2) 0.0117(18) 0.0159(19)
C(14) 0.051(2) 0.055(3) 0.0294(18) 0.006(2) 0.0007(16) -0.0009(17)
C(20) 0.0308(18) 0.035(2) 0.0320(17) 0.0061(16) 0.0091(14) 0.0047(15)
C(21) 0.032(2) 0.087(4) 0.041(2) 0.010(2) 0.0092(16) 0.006(2)
C(22) 0.0221(18) 0.059(3) 0.0374(19) 0.0082(18) 0.0073(15) 0.0002(18)
C(23) 0.054(3) 0.071(3) 0.060(3) 0.029(2) 0.027(2) 0.016(2)
C(24) 0.076(4) 0.142(6) 0.068(3) 0.076(4) 0.034(3) 0.047(4)
C(25) 0.056(3) 0.100(5) 0.059(3) 0.018(3) -0.008(2) -0.007(3)
C(26) 0.072(4) 0.086(5) 0.079(4) 0.003(3) 0.002(3) -0.012(3)
C(27) 0.044(2) 0.070(4) 0.069(3) 0.005(2) 0.015(2) 0.003(2)
C(31) 0.043(2) 0.025(2) 0.045(2) 0.0034(17) 0.0082(16) 0.0084(16)
C(32) 0.055(2) 0.033(2) 0.052(2) 0.0034(19) 0.0070(18) -0.0021(18)
C(33) 0.051(2) 0.045(3) 0.049(2) 0.002(2) 0.0099(18) 0.0110(19)
C(34) 0.057(3) 0.044(3) 0.062(2) 0.009(2) 0.008(2) 0.025(2)
C(40) 0.0325(19) 0.035(2) 0.0310(18) 0.0033(16) 0.0015(14) 0.0056(15)
C(41) 0.038(2) 0.032(2) 0.051(2) 0.0151(17) 0.0070(16) 0.0082(17)
C(42) 0.042(2) 0.023(2) 0.050(2) 0.0107(17) 0.0042(17) 0.0113(16)
C(43) 0.040(2) 0.052(3) 0.069(3) 0.011(2) 0.001(2) 0.011(2)
C(44) 0.044(3) 0.067(4) 0.093(4) 0.010(2) -0.004(2) 0.027(3)
C(45) 0.059(3) 0.071(4) 0.071(3) -0.007(3) -0.024(2) 0.029(3)
C(46) 0.071(3) 0.060(3) 0.055(3) -0.003(2) -0.002(2) 0.025(2)
C(47) 0.045(2) 0.046(3) 0.050(2) 0.0044(19) 0.0035(18) 0.0146(19)
C(51) 0.0276(17) 0.0221(19) 0.0226(15) 0.0027(14) 0.0059(12) 0.0009(13)
C(52) 0.0250(16) 0.028(2) 0.0229(15) 0.0060(14) 0.0036(12) 0.0044(13)
C(53) 0.0292(17) 0.027(2) 0.0264(16) 0.0103(15) 0.0035(13) 0.0032(14)
C(54) 0.0279(17) 0.029(2) 0.0258(16) 0.0044(15) 0.0039(13) 0.0064(14)
C(55) 0.0210(16) 0.031(2) 0.0300(17) 0.0026(15) 0.0031(13) 0.0048(14)
C(56) 0.0243(17) 0.028(2) 0.0299(16) 0.0052(15) 0.0040(13) 0.0052(14)
C(521) 0.0262(17) 0.0221(19) 0.0304(16) 0.0058(14) 0.0045(13) 0.0028(14)
C(522) 0.0335(19) 0.038(2) 0.0315(17) 0.0114(16) 0.0100(14) 0.0071(15)
C(523) 0.040(2) 0.058(3) 0.042(2) 0.0158(19) 0.0207(16) 0.0188(18)
C(524) 0.0289(19) 0.056(3) 0.054(2) 0.0167(18) 0.0201(17) 0.0188(19)
C(525) 0.0254(17) 0.036(2) 0.0428(19) 0.0109(16) 0.0075(14) 0.0093(16)
C(526) 0.0277(19) 0.057(3) 0.052(2) 0.0154(18) 0.0073(16) 0.0198(19)
C(527) 0.038(2) 0.050(3) 0.044(2) 0.0157(18) -0.0014(16) 0.0183(18)
C(528) 0.042(2) 0.042(2) 0.0353(18) 0.0113(18) 0.0083(16) 0.0128(17)
C(529) 0.0243(17) 0.035(2) 0.0303(17) 0.0078(15) 0.0052(13) 0.0067(15)
C(52A) 0.0240(16) 0.0255(19) 0.0322(17) 0.0042(14) 0.0058(13) 0.0054(14)
C(541) 0.0319(18) 0.030(2) 0.0375(18) 0.0026(16) 0.0050(14) 0.0087(15)
C(542) 0.046(2) 0.033(2) 0.060(2) 0.0061(18) 0.0077(18) 0.0203(19)
C(543) 0.054(3) 0.047(3) 0.073(3) 0.012(2) 0.034(2) 0.028(2)
C(544) 0.050(2) 0.044(3) 0.064(3) -0.012(2) -0.011(2) 0.014(2)
C(561) 0.0260(17) 0.034(2) 0.0435(19) 0.0087(15) 0.0059(14) 0.0173(16)
C(562) 0.044(2) 0.037(2) 0.063(2) 0.0199(19) 0.0216(18) 0.0176(19)
C(563) 0.0255(19) 0.053(3) 0.082(3) 0.0124(18) 0.0072(18) 0.032(2)
C(564) 0.042(2) 0.056(3) 0.048(2) 0.018(2) 0.0080(17) 0.0245(19)

loop_
_atom_site_label
_atom_site_fract_x
_atom_site_fract_y
_atom_site_fract_z
_atom_site_U_iso_or_equiv
_atom_site_thermal_displace_type
_atom_site_calc_flag
Zr 0.07404(3) 0.28112(3) 0.277558(19) 0.02574(10) Uani ?
O(50) -0.03774(17) 0.14547(17) 0.22595(13) 0.0275(7) Uani ?
N(10) 0.1368(2) 0.2563(2) 0.14253(16) 0.0277(8) Uani ?
N(30) 0.0785(2) 0.4499(2) 0.26323(17) 0.0333(9) Uani ?
C(1) 0.2093(3) 0.3400(3) 0.4338(2) 0.0431(13) Uani ?
C(2) 0.1113(4) 0.3801(3) 0.4477(2) 0.0517(14) Uani ?
C(3) 0.0209(3) 0.2976(4) 0.4396(2) 0.0487(13) Uani ?
C(4) 0.0674(3) 0.2069(3) 0.4236(2) 0.0380(10) Uani ?
C(5) 0.1808(3) 0.2334(3) 0.4186(2) 0.0389(13) Uani ?
C(11) 0.1266(3) 0.2355(3) 0.0387(2) 0.0334(10) Uani ?
C(12) 0.1957(3) 0.1559(3) 0.0050(2) 0.0482(14) Uani ?
C(13) 0.1644(4) 0.3380(3) 0.0118(2) 0.0523(15) Uani ?
C(14) 0.0002(3) 0.1975(3) -0.0027(2) 0.0474(13) Uani ?
C(20) 0.2238(3) 0.2751(3) 0.2086(2) 0.0324(10) Uani ?
C(21) 0.3487(3) 0.2756(4) 0.2016(2) 0.0539(15) Uani ?
C(22) 0.4306(3) 0.3128(3) 0.2938(2) 0.0404(13) Uani ?
C(23) 0.4489(4) 0.2473(4) 0.3543(3) 0.0577(16) Uani ?
C(24) 0.5270(4) 0.2869(6) 0.4424(3) 0.084(2) Uani ?
C(25) 0.5802(4) 0.3910(5) 0.4588(3) 0.076(2) Uani ?
C(26) 0.5605(4) 0.4510(5) 0.3987(4) 0.085(2) Uani ?
C(27) 0.4875(3) 0.4130(4) 0.3176(3) 0.0623(17) Uani ?
C(31) 0.1318(3) 0.5597(3) 0.2680(2) 0.0378(11) Uani ?
C(32) 0.1270(3) 0.6261(3) 0.3614(2) 0.0488(11) Uani ?
C(33) 0.2571(3) 0.5569(3) 0.2610(3) 0.0487(13) Uani ?
C(34) 0.0724(3) 0.6034(3) 0.1879(3) 0.0530(15) Uani ?
C(40) -0.0257(3) 0.4093(3) 0.2559(2) 0.0338(10) Uani ?
C(41) -0.1294(3) 0.4627(3) 0.2546(2) 0.0397(11) Uani ?
C(42) -0.2113(3) 0.4384(3) 0.1612(2) 0.0379(11) Uani ?
C(43) -0.3265(3) 0.4448(3) 0.1587(3) 0.0547(15) Uani ?
C(44) -0.4028(4) 0.4233(4) 0.0742(4) 0.069(2) Uani ?
C(45) -0.3668(4) 0.3958(4) -0.0068(3) 0.0713(18) Uani ?
C(46) -0.2531(4) 0.3883(4) -0.0054(3) 0.0634(16) Uani ?
C(47) -0.1755(3) 0.4107(3) 0.0791(3) 0.0474(13) Uani ?
C(51) -0.0998(3) 0.0581(2) 0.23647(19) 0.0246(9) Uani ?
C(52) -0.0439(3) -0.0220(3) 0.26244(19) 0.0254(9) Uani ?
C(53) -0.1072(3) -0.1119(3) 0.27691(19) 0.0275(10) Uani ?
C(54) -0.2253(3) -0.1266(3) 0.2659(2) 0.0277(10) Uani ?
C(55) -0.2792(3) -0.0474(3) 0.23777(19) 0.0279(10) Uani ?
C(56) -0.2228(3) 0.0419(3) 0.2204(2) 0.0276(10) Uani ?
C(521) 0.0832(3) -0.0183(2) 0.2689(2) 0.0265(10) Uani ?
C(522) 0.1313(3) -0.0031(3) 0.1942(2) 0.0334(10) Uani ?
C(523) 0.2464(3) -0.0146(3) 0.1913(2) 0.0433(13) Uani ?
C(524) 0.3129(3) -0.0399(3) 0.2649(2) 0.0430(13) Uani ?
C(525) 0.2703(3) -0.0510(3) 0.3456(2) 0.0339(10) Uani ?
C(526) 0.3416(3) -0.0699(3) 0.4254(2) 0.0438(13) Uani ?
C(527) 0.3020(3) -0.0772(3) 0.5042(2) 0.0433(13) Uani ?
C(528) 0.1879(3) -0.0667(3) 0.5083(2) 0.0387(11) Uani ?
C(529) 0.1152(3) -0.0505(3) 0.4326(2) 0.0296(10) Uani ?
C(52A) 0.1541(3) -0.0411(3) 0.3491(2) 0.0273(10) Uani ?
C(541) -0.2964(3) -0.2216(3) 0.2847(2) 0.0334(10) Uani ?
C(542) -0.2220(3) -0.2971(3) 0.3171(3) 0.0454(11) Uani ?
C(543) -0.3643(3) -0.1893(3) 0.3606(3) 0.0531(16) Uani ?
C(544) -0.3810(3) -0.2770(3) 0.1955(3) 0.0569(15) Uani ?
C(561) -0.2924(3) 0.1222(3) 0.1883(2) 0.0331(10) Uani ?
C(562) -0.2698(3) 0.2186(3) 0.2659(3) 0.0445(11) Uani ?
C(563) -0.4220(3) 0.0822(3) 0.1658(3) 0.0511(15) Uani ?
C(564) -0.2602(3) 0.1498(3) 0.0997(2) 0.0461(13) Uani ?
H(1) 0.2807 0.3775 0.4345 0.0560 Uiso calc
H(2) 0.1060 0.4497 0.4603 0.0670 Uiso calc
H(3) -0.0547 0.3025 0.4440 0.0630 Uiso calc
H(4) 0.0284 0.1403 0.4174 0.0500 Uiso calc
H(5) 0.2305 0.1872 0.4069 0.0510 Uiso calc
H(23) 0.4119 0.1791 0.3390 0.0750 Uiso calc
H(24) 0.5415 0.2459 0.4860 0.1090 Uiso calc
H(25) 0.6315 0.4183 0.5147 0.0990 Uiso calc
H(26) 0.5970 0.5193 0.4124 0.1100 Uiso calc
H(27) 0.4748 0.4561 0.2755 0.0810 Uiso calc
H(43) -0.3523 0.4633 0.2137 0.0710 Uiso calc
H(44) -0.4797 0.4279 0.0728 0.0890 Uiso calc
H(45) -0.4188 0.3821 -0.0631 0.0930 Uiso calc
H(46) -0.2283 0.3683 -0.0606 0.0820 Uiso calc
H(47) -0.0985 0.4068 0.0800 0.0610 Uiso calc
H(53) -0.0683 -0.1633 0.2945 0.0360 Uiso calc
H(55) -0.3587 -0.0557 0.2303 0.0360 Uiso calc
H(12A) 0.2761 0.1834 0.0248 0.0630 Uiso calc
H(12B) 0.1770 0.1378 -0.0617 0.0630 Uiso calc
H(12C) 0.1782 0.0956 0.0302 0.0630 Uiso calc
H(13A) 0.1195 0.3875 0.0345 0.0680 Uiso calc
H(13B) 0.1533 0.3285 -0.0547 0.0680 Uiso calc
H(13C) 0.2441 0.3625 0.0385 0.0680 Uiso calc
H(14A) -0.0235 0.1328 0.0139 0.0620 Uiso calc
H(14B) -0.0119 0.1886 -0.0691 0.0620 Uiso calc
H(14C) -0.0441 0.2471 0.0210 0.0620 Uiso calc
H(21A) 0.3584 0.2064 0.1755 0.0700 Uiso calc
H(21B) 0.3681 0.3196 0.1592 0.0700 Uiso calc
H(32A) 0.0484 0.6255 0.3670 0.0630 Uiso calc
H(32B) 0.1633 0.6955 0.3648 0.0630 Uiso calc
H(32C) 0.1663 0.5988 0.4110 0.0630 Uiso calc
H(33A) 0.2928 0.5258 0.3093 0.0630 Uiso calc
H(33B) 0.2969 0.6258 0.2677 0.0630 Uiso calc
H(33C) 0.2603 0.5173 0.2015 0.0630 Uiso calc
H(34A) 0.0732 0.5595 0.1299 0.0690 Uiso calc
H(34B) 0.1121 0.6712 0.1898 0.0690 Uiso calc
H(34C) -0.0056 0.6068 0.1937 0.0690 Uiso calc
H(41A) -0.1034 0.5365 0.2719 0.0520 Uiso calc
H(41B) -0.1706 0.4426 0.3010 0.0520 Uiso calc
H(522) 0.0871 0.0154 0.1440 0.0440 Uiso calc
H(523) 0.2765 -0.0049 0.1393 0.0560 Uiso calc
H(524) 0.3875 -0.0500 0.2617 0.0560 Uiso calc
H(526) 0.4171 -0.0775 0.4234 0.0570 Uiso calc
H(527) 0.3503 -0.0891 0.5557 0.0560 Uiso calc
H(528) 0.1614 -0.0707 0.5629 0.0510 Uiso calc
H(529) 0.0393 -0.0457 0.4359 0.0380 Uiso calc
H(54A) -0.1790 -0.3187 0.2707 0.0590 Uiso calc
H(54B) -0.2700 -0.3560 0.3271 0.0590 Uiso calc
H(54C) -0.1700 -0.2642 0.3742 0.0590 Uiso calc
H(54D) -0.3121 -0.1519 0.4160 0.0690 Uiso calc
H(54E) -0.4063 -0.2496 0.3737 0.0690 Uiso calc
H(54F) -0.4169 -0.1462 0.3393 0.0690 Uiso calc
H(54G) -0.4278 -0.2300 0.1734 0.0740 Uiso calc
H(54H) -0.4290 -0.3342 0.2082 0.0740 Uiso calc
H(54I) -0.3393 -0.3016 0.1490 0.0740 Uiso calc
H(56A) -0.2880 0.1996 0.3216 0.0580 Uiso calc
H(56B) -0.3169 0.2670 0.2473 0.0580 Uiso calc
H(56C) -0.1904 0.2495 0.2773 0.0580 Uiso calc
H(56D) -0.4468 0.0685 0.2210 0.0660 Uiso calc
H(56E) -0.4386 0.0200 0.1193 0.0660 Uiso calc
H(56F) -0.4619 0.1332 0.1429 0.0660 Uiso calc
H(56G) -0.3084 0.1959 0.0776 0.0590 Uiso calc
H(56H) -0.2706 0.0882 0.0531 0.0590 Uiso calc
H(56I) -0.1814 0.1827 0.1128 0.0590 Uiso calc

loop_
_geom_angle_atom_site_label_1
_geom_angle_atom_site_label_2
_geom_angle_atom_site_label_3
_geom_angle
_geom_angle_publ_flag
O(50) Zr C(20) 107.70(11) ?
O(50) Zr N(10) 87.20(9) ?
C(20) Zr N(10) 33.01(10) ?
O(50) Zr C(40) 106.91(10) ?
C(20) Zr C(40) 115.95(12) ?
N(10) Zr C(40) 99.43(11) ?
O(50) Zr N(30) 136.12(9) ?
C(20) Zr N(30) 89.26(12) ?
N(10) Zr N(30) 86.48(9) ?
C(40) Zr N(30) 32.46(10) ?
O(50) Zr C(5) 98.51(11) ?
C(20) Zr C(5) 91.50(12) ?
N(10) Zr C(5) 120.63(11) ?
C(40) Zr C(5) 133.34(12) ?
N(30) Zr C(5) 121.77(11) ?
O(50) Zr C(1) 129.21(11) ?
C(20) Zr C(1) 89.71(12) ?
N(10) Zr C(1) 122.54(11) ?
C(40) Zr C(1) 107.05(13) ?
N(30) Zr C(1) 89.73(11) ?
C(5) Zr C(1) 32.08(12) ?
O(50) Zr C(4) 78.15(10) ?
C(20) Zr C(4) 120.64(12) ?
N(10) Zr C(4) 142.16(11) ?
C(40) Zr C(4) 118.13(12) ?
N(30) Zr C(4) 127.72(10) ?
C(5) Zr C(4) 31.62(11) ?
C(1) Zr C(4) 52.70(12) ?
O(50) Zr C(3) 92.84(12) ?
C(20) Zr C(3) 141.46(12) ?
N(10) Zr C(3) 173.16(11) ?
C(40) Zr C(3) 87.11(12) ?
N(30) Zr C(3) 98.17(12) ?
C(5) Zr C(3) 52.60(12) ?
C(1) Zr C(3) 52.82(12) ?
C(4) Zr C(3) 31.69(12) ?
O(50) Zr C(2) 124.45(12) ?
C(20) Zr C(2) 117.53(13) ?
N(10) Zr C(2) 147.03(13) ?
C(40) Zr C(2) 81.26(12) ?
N(30) Zr C(2) 76.61(11) ?
C(5) Zr C(2) 52.18(12) ?
C(1) Zr C(2) 31.45(12) ?
C(4) Zr C(2) 52.11(12) ?
C(3) Zr C(2) 31.74(13) ?
C(51) O(50) Zr 152.12(18) ?
C(20) N(10) C(11) 131.4(3) ?
C(20) N(10) Zr 72.09(17) ?
C(11) N(10) Zr 156.5(2) ?
C(40) N(30) C(31) 130.7(3) ?
C(40) N(30) Zr 71.9(2) ?
C(31) N(30) Zr 156.8(2) ?
C(2) C(1) C(5) 107.2(3) ?
C(2) C(1) Zr 76.35(19) ?
C(5) C(1) Zr 72.56(19) ?
C(1) C(2) C(3) 108.7(4) ?
C(1) C(2) Zr 72.20(19) ?
C(3) C(2) Zr 74.1(2) ?
C(4) C(3) C(2) 106.5(3) ?
C(4) C(3) Zr 72.97(18) ?
C(2) C(3) Zr 74.2(2) ?
C(5) C(4) C(3) 108.2(4) ?
C(5) C(4) Zr 71.96(19) ?
C(3) C(4) Zr 75.3(2) ?
C(4) C(5) C(1) 109.3(3) ?
C(4) C(5) Zr 76.42(19) ?
C(1) C(5) Zr 75.37(19) ?
C(12) C(11) N(10) 113.0(3) ?
C(12) C(11) C(14) 109.6(3) ?
N(10) C(11) C(14) 106.2(3) ?
C(12) C(11) C(13) 111.1(3) ?
N(10) C(11) C(13) 107.3(3) ?
C(14) C(11) C(13) 109.4(3) ?
N(10) C(20) C(21) 127.8(3) ?
N(10) C(20) Zr 74.90(18) ?
C(21) C(20) Zr 157.1(2) ?
C(22) C(21) C(20) 113.3(3) ?
C(27) C(22) C(23) 119.7(4) ?
C(27) C(22) C(21) 119.9(4) ?
C(23) C(22) C(21) 120.4(4) ?
C(22) C(23) C(24) 118.4(5) ?
C(25) C(24) C(23) 116.7(5) ?
C(26) C(25) C(24) 122.9(5) ?
C(25) C(26) C(27) 119.5(6) ?
C(26) C(27) C(22) 122.8(5) ?
N(30) C(31) C(33) 105.8(3) ?
N(30) C(31) C(34) 111.5(3) ?
C(33) C(31) C(34) 109.9(3) ?
N(30) C(31) C(32) 109.9(3) ?
C(33) C(31) C(32) 109.4(3) ?
C(34) C(31) C(32) 110.4(3) ?
N(30) C(40) C(41) 127.9(3) ?
N(30) C(40) Zr 75.6(2) ?
C(41) C(40) Zr 154.9(3) ?
C(40) C(41) C(42) 113.9(3) ?
C(47) C(42) C(43) 119.0(3) ?
C(47) C(42) C(41) 122.2(3) ?
C(43) C(42) C(41) 118.8(3) ?
C(44) C(43) C(42) 119.8(4) ?
C(45) C(44) C(43) 120.9(4) ?
C(44) C(45) C(46) 119.9(4) ?
C(45) C(46) C(47) 119.6(4) ?
C(42) C(47) C(46) 120.8(4) ?
O(50) C(51) C(52) 120.0(3) ?
O(50) C(51) C(56) 122.1(3) ?
C(52) C(51) C(56) 117.9(3) ?
C(53) C(52) C(51) 120.5(3) ?
C(53) C(52) C(521) 117.4(3) ?
C(51) C(52) C(521) 121.9(3) ?
C(54) C(53) C(52) 122.2(3) ?
C(53) C(54) C(55) 116.3(3) ?
C(53) C(54) C(541) 123.6(3) ?
C(55) C(54) C(541) 120.1(3) ?
C(56) C(55) C(54) 124.7(3) ?
C(55) C(56) C(51) 118.2(3) ?
C(55) C(56) C(561) 119.5(3) ?
C(51) C(56) C(561) 122.2(3) ?
C(522) C(521) C(52A) 118.9(3) ?
C(522) C(521) C(52) 119.7(3) ?
C(52A) C(521) C(52) 121.0(3) ?
C(521) C(522) C(523) 121.8(3) ?
C(524) C(523) C(522) 119.9(3) ?
C(523) C(524) C(525) 120.9(3) ?
C(524) C(525) C(526) 121.4(3) ?
C(524) C(525) C(52A) 120.0(3) ?
C(526) C(525) C(52A) 118.7(3) ?
C(527) C(526) C(525) 121.5(3) ?
C(526) C(527) C(528) 120.0(3) ?
C(529) C(528) C(527) 120.6(3) ?
C(528) C(529) C(52A) 120.9(3) ?
C(529) C(52A) C(525) 118.2(3) ?
C(529) C(52A) C(521) 123.4(3) ?
C(525) C(52A) C(521) 118.4(3) ?
C(542) C(541) C(54) 112.2(3) ?
C(542) C(541) C(544) 108.4(3) ?
C(54) C(541) C(544) 109.4(3) ?
C(542) C(541) C(543) 107.9(3) ?
C(54) C(541) C(543) 110.0(3) ?
C(544) C(541) C(543) 108.9(3) ?
C(564) C(561) C(562) 110.5(3) ?
C(564) C(561) C(563) 106.8(3) ?
C(562) C(561) C(563) 107.5(3) ?
C(564) C(561) C(56) 110.2(3) ?
C(562) C(561) C(56) 109.6(3) ?
C(563) C(561) C(56) 112.2(3) ?

loop_
_geom_bond_atom_site_label_1
_geom_bond_atom_site_label_2
_geom_bond_distance
_geom_bond_publ_flag
Zr O(50) 2.048(2) ?
Zr C(20) 2.221(3) ?
Zr N(10) 2.253(2) ?
Zr C(40) 2.254(3) ?
Zr N(30) 2.297(3) ?
Zr C(5) 2.496(3) ?
Zr C(1) 2.532(3) ?
Zr C(4) 2.552(3) ?
Zr C(3) 2.582(3) ?
Zr C(2) 2.584(3) ?
O(50) C(51) 1.347(4) ?
N(10) C(20) 1.271(4) ?
N(10) C(11) 1.504(4) ?
N(30) C(40) 1.273(4) ?
N(30) C(31) 1.506(4) ?
C(1) C(2) 1.387(5) ?
C(1) C(5) 1.389(5) ?
C(2) C(3) 1.413(6) ?
C(3) C(4) 1.402(5) ?
C(4) C(5) 1.376(5) ?
C(11) C(12) 1.506(5) ?
C(11) C(14) 1.519(5) ?
C(11) C(13) 1.527(5) ?
C(20) C(21) 1.518(4) ?
C(21) C(22) 1.508(5) ?
C(22) C(27) 1.376(6) ?
C(22) C(23) 1.374(6) ?
C(23) C(24) 1.445(7) ?
C(24) C(25) 1.413(8) ?
C(25) C(26) 1.315(7) ?
C(26) C(27) 1.340(6) ?
C(31) C(33) 1.529(5) ?
C(31) C(34) 1.528(5) ?
C(31) C(32) 1.531(5) ?
C(40) C(41) 1.513(5) ?
C(41) C(42) 1.517(5) ?
C(42) C(47) 1.372(5) ?
C(42) C(43) 1.390(5) ?
C(43) C(44) 1.385(5) ?
C(44) C(45) 1.357(6) ?
C(45) C(46) 1.378(6) ?
C(46) C(47) 1.392(5) ?
C(51) C(52) 1.412(4) ?
C(51) C(56) 1.435(4) ?
C(52) C(53) 1.402(4) ?
C(52) C(521) 1.505(4) ?
C(53) C(54) 1.381(4) ?
C(54) C(55) 1.400(4) ?
C(54) C(541) 1.527(5) ?
C(55) C(56) 1.379(4) ?
C(56) C(561) 1.536(4) ?
C(521) C(522) 1.371(4) ?
C(521) C(52A) 1.448(4) ?
C(522) C(523) 1.416(4) ?
C(523) C(524) 1.362(5) ?
C(524) C(525) 1.407(5) ?
C(525) C(526) 1.424(4) ?
C(525) C(52A) 1.426(4) ?
C(526) C(527) 1.353(5) ?
C(527) C(528) 1.405(5) ?
C(528) C(529) 1.371(4) ?
C(529) C(52A) 1.421(4) ?
C(541) C(542) 1.520(5) ?
C(541) C(544) 1.531(5) ?
C(541) C(543) 1.539(5) ?
C(561) C(564) 1.528(5) ?
C(561) C(562) 1.534(5) ?
C(561) C(563) 1.534(4) ?
